data_9011849
loop_
_publ_author_name
'Skszat, S. M.'
'Simonov, V. I.'

_publ_section_title
;
 The structure of calcium seidozerite
;
_journal_name_full 'Soviet Physics Crystallography'
_journal_page_first 505
_journal_page_last 508
_journal_volume 10
_journal_year 1966
_chemical_compound_source 'Baikal area, Russia'
_chemical_formula_sum 'Ca1.28 F2 Fe0.42 Mn0.56 Na3.56 O16 Si4 Ti0.78 Zr1.4'
_chemical_name_mineral Seidozerite
_space_group_IT_number 13
_symmetry_space_group_name_Hall '-P 2yc'
_symmetry_space_group_name_H-M 'P 1 2/c 1'
_cell_angle_alpha 90
_cell_angle_beta 102.40
_cell_angle_gamma 90
_cell_formula_units_Z 2
_cell_length_a 5.54
_cell_length_b 7.10
_cell_length_c 18.36
_cell_volume 705.326
_database_code_amcsd 0015550
_exptl_crystal_density_diffrn 3.573
_cod_original_formula_sum 'Zr1.4 Mn.56 Fe.42 Ti.78 Ca1.28 Na3.56 Si4 O16 F2'
_cod_database_code 9011849

loop_
_space_group_symop_operation_xyz
x,y,z
x,-y,1/2+z
-x,y,1/2-z
-x,-y,-z

loop_
_atom_site_label
_atom_site_fract_x
_atom_site_fract_y
_atom_site_fract_z
_atom_site_occupancy
_atom_site_U_iso_or_equiv
_atom_site_type_symbol
_atom_site_attached_hydrogens
Zr 0.19800 0.11800 0.07390 0.70000 0.01773 Zr 0
Mn1 0.19800 0.11800 0.07390 0.20000 0.01773 Mn 0
Fe1 0.19800 0.11800 0.07390 0.10000 0.01773 Fe 0
Ti 0.00000 0.10900 0.25000 0.78000 0.01267 Ti 0
Fe2 0.00000 0.10900 0.25000 0.22000 0.01267 Fe 0
Ca1 0.50000 0.34800 0.25000 0.84000 0.01267 Ca 0
Mn2 0.50000 0.34800 0.25000 0.16000 0.01267 Mn 0
NaI 0.20200 0.61100 0.06930 0.78000 0.02026 Na 0
Ca2 0.20200 0.61100 0.06930 0.22000 0.02026 Ca 0
NaII 0.00000 0.60900 0.25000 1.00000 0.01393 Na 0
NaIII 0.50000 0.85000 0.25000 1.00000 0.01900 Na 0
SiI 0.72300 0.38500 0.10420 1.00000 0.00887 Si 0
SiII 0.72200 0.83900 0.10530 1.00000 0.01140 Si 0
OI 0.73600 0.61100 0.10800 1.00000 0.01900 O 0
OII 0.44000 0.31800 0.06500 1.00000 0.01773 O 0
OIII 0.44000 0.90300 0.07600 1.00000 0.01140 O 0
OIV 0.91900 0.31400 0.05600 1.00000 0.01140 O 0
OV 0.90000 0.90900 0.05100 1.00000 0.01267 O 0
OVI 0.78700 0.30600 0.18800 1.00000 0.01140 O 0
OVII 0.81600 0.91900 0.18700 1.00000 0.01520 O 0
OVIII 0.24100 0.12700 0.18300 1.00000 0.02026 O 0
F,OH 0.30200 0.57000 0.19100 1.00000 0.00887 F 0

loop_
_cod_changelog_entry_id
_cod_changelog_entry_author
_cod_changelog_entry_date
_cod_changelog_entry_text
1
;cod-tools version 3.8.0
Id: cif_guess_AMCSD_atom_types 9581 2023-05-17 12:35:41Z saulius
;
2023-05-23T09:23:20+03:00
;Derived atom types and hydrogen counts
from atom names that follow the AMCSD naming convention
(Wat == water, O-H == hydroxyl).
;
2
;cod-tools version 3.10.1
Id: cif_fix_AMCSD_atom_labels 10224 2024-08-07 11:09:31Z saulius
;
2024-08-07T19:40:05+03:00
;Changed the following '_atom_site_label' values:
the first duplicated label 'Fe'  converted to 'Fe1'
duplicated label 'Fe' at index 4 converted to 'Fe2'
the first duplicated label 'Mn'  converted to 'Mn1'
duplicated label 'Mn' at index 6 converted to 'Mn2'
the first duplicated label 'Ca'  converted to 'Ca1'
duplicated label 'Ca' at index 8 converted to 'Ca2'
;

loop_
_cod_related_entry_id
_cod_related_entry_database
_cod_related_entry_code
1 AMCSD 0015550
